data_1548758
loop_
_publ_author_name
'Bakewell, Clare'
'Ward, Bryan J.'
'White, Andrew J. P.'
'Crimmin, Mark R.'

_publ_section_title
;
 A combined experimental and computational study on the reaction of
 fluoroarenes with Mg-Mg, Mg-Zn, Mg-Al and Al-Zn bonds.
;
_journal_issue 8
_journal_name_full 'Chemical science'
_journal_page_first 2348
_journal_page_last 2356
_journal_paper_doi 10.1039/c7sc05059c
_journal_volume 9
_journal_year 2018
_chemical_formula_moiety 'C40 H45 F4 N3 Zn, 0.5(C7 H8), 0.5(C6 H14)'
_chemical_formula_sum 'C46.5 H56 F4 N3 Zn'
_chemical_formula_weight 798.31
_space_group_crystal_system monoclinic
_space_group_IT_number 15
_space_group_name_Hall '-I 2ya'
_space_group_name_H-M_alt 'I 1 2/a 1'
_symmetry_space_group_name_Hall '-I 2ya'
_symmetry_space_group_name_H-M 'I 1 2/a 1'
_atom_sites_solution_hydrogens geom
_audit_creation_method SHELXL-2014/7
_audit_update_record
;
2017-09-20 deposited with the CCDC.
2018-01-22 downloaded from the CCDC.
;
_cell_angle_alpha 90
_cell_angle_beta 102.230(2)
_cell_angle_gamma 90
_cell_formula_units_Z 8
_cell_length_a 15.6052(4)
_cell_length_b 24.2499(5)
_cell_length_c 23.5838(5)
_cell_measurement_reflns_used 5078
_cell_measurement_temperature 173(2)
_cell_measurement_theta_max 27.5900
_cell_measurement_theta_min 2.7800
_cell_volume 8722.1(3)
_computing_cell_refinement 'CrysAlisPro, Rigaku OD'
_computing_data_collection 'CrysAlisPro, Rigaku OD'
_computing_data_reduction 'CrysAlisPro, Rigaku OD'
_computing_molecular_graphics 'Bruker SHELXTL'
_computing_publication_material 'CIFTAB-2014 (Sheldrick, 2014)'
_computing_structure_refinement 'SHELXL-2014/7 (Sheldrick, 2014)'
_computing_structure_solution 'SHELXS-2014 (Sheldrick, 2014)'
_diffrn_ambient_temperature 173(2)
_diffrn_detector_area_resol_mean 16.0382
_diffrn_measured_fraction_theta_full 0.989
_diffrn_measured_fraction_theta_max 0.804
_diffrn_measurement_device_type 'Agilent Xcalibur 3 E'
_diffrn_measurement_method 'omega scans'
_diffrn_radiation_type MoK\a
_diffrn_radiation_wavelength 0.71073
_diffrn_reflns_av_R_equivalents 0.0171
_diffrn_reflns_av_unetI/netI 0.0348
_diffrn_reflns_Laue_measured_fraction_full 0.989
_diffrn_reflns_Laue_measured_fraction_max 0.804
_diffrn_reflns_limit_h_max 20
_diffrn_reflns_limit_h_min -13
_diffrn_reflns_limit_k_max 31
_diffrn_reflns_limit_k_min -30
_diffrn_reflns_limit_l_max 31
_diffrn_reflns_limit_l_min -27
_diffrn_reflns_number 15428
_diffrn_reflns_point_group_measured_fraction_full 0.989
_diffrn_reflns_point_group_measured_fraction_max 0.804
_diffrn_reflns_theta_full 25.242
_diffrn_reflns_theta_max 28.371
_diffrn_reflns_theta_min 2.438
_diffrn_source 'Enhance (Mo) X-ray Source'
_exptl_absorpt_coefficient_mu 0.614
_exptl_absorpt_correction_T_max 0.909
_exptl_absorpt_correction_T_min 0.848
_exptl_absorpt_correction_type analytical
_exptl_absorpt_process_details
; 
CrysAlisPro 1.171.38.43 (Rigaku Oxford Diffraction, 2015) 
Analytical numeric absorption correction using a multifaceted crystal 
model based on expressions derived by R.C. Clark & J.S. Reid. 
(Clark, R. C. & Reid, J. S. (1995). Acta Cryst. A51, 887-897) 
Empirical absorption correction using spherical harmonics, 
implemented in SCALE3 ABSPACK scaling algorithm. 
;
_exptl_crystal_colour Colourless
_exptl_crystal_density_diffrn 1.216
_exptl_crystal_description blocks
_exptl_crystal_F_000 3376
_exptl_crystal_size_max 0.54
_exptl_crystal_size_mid 0.36
_exptl_crystal_size_min 0.23
_refine_diff_density_max 0.576
_refine_diff_density_min -0.259
_refine_diff_density_rms 0.056
_refine_ls_extinction_method none
_refine_ls_goodness_of_fit_ref 1.046
_refine_ls_hydrogen_treatment constr
_refine_ls_matrix_type full
_refine_ls_number_parameters 525
_refine_ls_number_reflns 8797
_refine_ls_number_restraints 96
_refine_ls_restrained_S_all 1.062
_refine_ls_R_factor_all 0.0667
_refine_ls_R_factor_gt 0.0442
_refine_ls_shift/su_max 0.001
_refine_ls_shift/su_mean 0.000
_refine_ls_structure_factor_coef Fsqd
_refine_ls_weighting_details 'w=1/[\s^2^(Fo^2^)+(0.0685P)^2^+9.6589P] where P=(Fo^2^+2Fc^2^)/3'
_refine_ls_weighting_scheme calc
_refine_ls_wR_factor_gt 0.1208
_refine_ls_wR_factor_ref 0.1384
_reflns_Friedel_coverage 0.000
_reflns_number_gt 6650
_reflns_number_total 8797
_reflns_threshold_expression 'I > 2\s(I)'
_cod_data_source_file c7sc05059c3.cif
_cod_data_source_block 3a
_cod_depositor_comments 'Adding full bibliography for 1548752--1548762.cif.'
_cod_original_formula_sum 'C46.50 H56 F4 N3 Zn'
_cod_database_code 1548758
_shelx_shelxl_version_number 2014/7
_shelx_space_group_comment
; 
The symmetry employed for this shelxl refinement is uniquely defined 
by the following loop, which should always be used as a source of 
symmetry information in preference to the above space-group names. 
They are only intended as comments. 
;

loop_
_space_group_symop_operation_xyz
'x, y, z'
'-x+1/2, y, -z'
'x+1/2, y+1/2, z+1/2'
'-x+1, y+1/2, -z+1/2'
'-x, -y, -z'
'x-1/2, -y, z'
'-x+1/2, -y+1/2, -z+1/2'
'x, -y+1/2, z+1/2'

loop_
_atom_site_label
_atom_site_type_symbol
_atom_site_fract_x
_atom_site_fract_y
_atom_site_fract_z
_atom_site_U_iso_or_equiv
_atom_site_adp_type
_atom_site_occupancy
_atom_site_site_symmetry_order
_atom_site_calc_flag
_atom_site_refinement_flags_posn
_atom_site_refinement_flags_adp
_atom_site_refinement_flags_occupancy
_atom_site_disorder_assembly
_atom_site_disorder_group
Zn1 Zn 0.50352(2) 0.41028(2) 0.72341(2) 0.03229(11) Uani 1 1 d . . . . .
N1 N 0.49569(14) 0.41726(8) 0.63911(9) 0.0336(5) Uani 1 1 d . . . . .
C1 C 0.42063(17) 0.40252(10) 0.60391(11) 0.0363(6) Uani 1 1 d . . . . .
C2 C 0.35465(17) 0.37252(11) 0.62150(11) 0.0380(6) Uani 1 1 d . . . . .
H2A H 0.3002 0.3716 0.5944 0.046 Uiso 1 1 calc R U . . .
C3 C 0.35637(16) 0.34334(10) 0.67334(11) 0.0352(5) Uani 1 1 d . . . . .
N3 N 0.41904(13) 0.34892(8) 0.72036(9) 0.0327(4) Uani 1 1 d . . . . .
C4 C 0.4050(2) 0.41671(13) 0.53995(12) 0.0509(7) Uani 1 1 d . . . . .
H4A H 0.4362 0.3903 0.5202 0.076 Uiso 1 1 calc R U . . .
H4B H 0.4267 0.4540 0.5354 0.076 Uiso 1 1 calc R U . . .
H4C H 0.3421 0.4150 0.5229 0.076 Uiso 1 1 calc R U . . .
C5 C 0.28165(18) 0.30350(12) 0.67221(14) 0.0488(7) Uani 1 1 d . . . . .
H5A H 0.2334 0.3225 0.6847 0.073 Uiso 1 1 calc R U . . .
H5B H 0.3019 0.2727 0.6985 0.073 Uiso 1 1 calc R U . . .
H5C H 0.2612 0.2895 0.6327 0.073 Uiso 1 1 calc R U . . .
C6 C 0.56664(17) 0.43806(12) 0.61465(11) 0.0390(6) Uani 1 1 d . . . . .
C7 C 0.58304(19) 0.49516(13) 0.61443(11) 0.0469(7) Uani 1 1 d . . . . .
C8 C 0.6556(2) 0.51333(15) 0.59353(13) 0.0577(8) Uani 1 1 d . . . . .
H8A H 0.6678 0.5517 0.5932 0.069 Uiso 1 1 calc R U . . .
C9 C 0.7094(2) 0.47694(18) 0.57352(14) 0.0667(10) Uani 1 1 d . . . . .
H9A H 0.7584 0.4902 0.5596 0.080 Uiso 1 1 calc R U . . .
C10 C 0.6926(2) 0.42121(17) 0.57352(14) 0.0625(9) Uani 1 1 d . . . . .
H10A H 0.7300 0.3963 0.5591 0.075 Uiso 1 1 calc R U . . .
C11 C 0.62175(19) 0.40068(13) 0.59429(12) 0.0494(7) Uani 1 1 d . . . . .
C12 C 0.5249(2) 0.53663(12) 0.63578(13) 0.0558(8) Uani 1 1 d . . . . .
H12A H 0.4794 0.5155 0.6509 0.067 Uiso 1 1 calc R U . . .
C13 C 0.5759(3) 0.57106(16) 0.68570(17) 0.0833(13) Uani 1 1 d . . . . .
H13A H 0.6216 0.5920 0.6724 0.125 Uiso 1 1 calc R U . . .
H13B H 0.6030 0.5467 0.7176 0.125 Uiso 1 1 calc R U . . .
H13C H 0.5358 0.5966 0.6992 0.125 Uiso 1 1 calc R U . . .
C14 C 0.4766(3) 0.57465(17) 0.58714(18) 0.0793(11) Uani 1 1 d . . . . .
H14A H 0.4434 0.5522 0.5554 0.119 Uiso 1 1 calc R U . . .
H14B H 0.5194 0.5973 0.5727 0.119 Uiso 1 1 calc R U . . .
H14C H 0.4363 0.5987 0.6024 0.119 Uiso 1 1 calc R U . . .
C15 C 0.6079(2) 0.33879(14) 0.59519(15) 0.0593(8) Uani 1 1 d . . . . .
H15A H 0.5527 0.3320 0.6092 0.071 Uiso 1 1 calc R U . . .
C16 C 0.5966(3) 0.31304(19) 0.53459(19) 0.0974(14) Uani 1 1 d . . . . .
H16A H 0.6478 0.3218 0.5184 0.146 Uiso 1 1 calc R U . . .
H16B H 0.5437 0.3280 0.5093 0.146 Uiso 1 1 calc R U . . .
H16C H 0.5911 0.2729 0.5375 0.146 Uiso 1 1 calc R U . . .
C17 C 0.6828(2) 0.31105(18) 0.63780(19) 0.0828(12) Uani 1 1 d . . . . .
H17A H 0.6857 0.3258 0.6768 0.124 Uiso 1 1 calc R U . . .
H17B H 0.7383 0.3183 0.6260 0.124 Uiso 1 1 calc R U . . .
H17C H 0.6725 0.2712 0.6379 0.124 Uiso 1 1 calc R U . . .
C18 C 0.42144(16) 0.31442(10) 0.76986(12) 0.0378(6) Uani 1 1 d . . . . .
C19 C 0.48193(17) 0.27007(11) 0.77901(13) 0.0418(6) Uani 1 1 d . . . . .
C20 C 0.4844(2) 0.23748(13) 0.82828(16) 0.0580(9) Uani 1 1 d . . . . .
H20A H 0.5224 0.2064 0.8345 0.070 Uiso 1 1 calc R U . . .
C21 C 0.4340(2) 0.24891(13) 0.86794(15) 0.0605(9) Uani 1 1 d . . . . .
H21A H 0.4373 0.2260 0.9010 0.073 Uiso 1 1 calc R U . . .
C22 C 0.3783(2) 0.29380(12) 0.85959(14) 0.0509(7) Uani 1 1 d . . . . .
H22A H 0.3448 0.3021 0.8878 0.061 Uiso 1 1 calc R U . . .
C23 C 0.37022(17) 0.32716(11) 0.81079(12) 0.0404(6) Uani 1 1 d . . . . .
C24 C 0.53810(18) 0.25729(12) 0.73608(15) 0.0508(7) Uani 1 1 d . . . . .
H24A H 0.5506 0.2929 0.7181 0.061 Uiso 1 1 calc R U . . .
C25 C 0.4912(2) 0.21993(16) 0.68752(17) 0.0701(10) Uani 1 1 d . . . . .
H25A H 0.4359 0.2372 0.6681 0.105 Uiso 1 1 calc R U . . .
H25B H 0.4790 0.1843 0.7038 0.105 Uiso 1 1 calc R U . . .
H25C H 0.5285 0.2143 0.6594 0.105 Uiso 1 1 calc R U . . .
C26 C 0.6264(2) 0.23181(14) 0.76531(18) 0.0681(10) Uani 1 1 d . . . . .
H26A H 0.6168 0.1945 0.7787 0.102 Uiso 1 1 calc R U . . .
H26B H 0.6539 0.2545 0.7985 0.102 Uiso 1 1 calc R U . . .
H26C H 0.6647 0.2301 0.7374 0.102 Uiso 1 1 calc R U . . .
C27 C 0.31040(19) 0.37654(11) 0.80430(13) 0.0457(7) Uani 1 1 d . . . . .
H27A H 0.3082 0.3929 0.7651 0.055 Uiso 1 1 calc R U . . .
C28 C 0.3466(3) 0.42019(13) 0.84990(15) 0.0635(9) Uani 1 1 d . . . . .
H28A H 0.4077 0.4283 0.8486 0.095 Uiso 1 1 calc R U . . .
H28B H 0.3438 0.4063 0.8885 0.095 Uiso 1 1 calc R U . . .
H28C H 0.3115 0.4539 0.8418 0.095 Uiso 1 1 calc R U . . .
C29 C 0.2162(2) 0.36099(14) 0.80842(16) 0.0595(8) Uani 1 1 d . . . . .
H29A H 0.2166 0.3453 0.8468 0.089 Uiso 1 1 calc R U . . .
H29B H 0.1929 0.3337 0.7784 0.089 Uiso 1 1 calc R U . . .
H29C H 0.1792 0.3940 0.8027 0.089 Uiso 1 1 calc R U . . .
N31 N 0.43511(15) 0.48116(9) 0.74522(9) 0.0385(5) Uani 1 1 d . . . . .
C32 C 0.35713(19) 0.50034(12) 0.71786(13) 0.0460(7) Uani 1 1 d . . . . .
H32 H 0.3237 0.4792 0.6871 0.055 Uiso 1 1 calc R U . . .
C33 C 0.3231(2) 0.54947(13) 0.73228(16) 0.0603(9) Uani 1 1 d . . . . .
H33 H 0.2675 0.5623 0.7120 0.072 Uiso 1 1 calc R U . . .
C34 C 0.3725(3) 0.57942(13) 0.77711(19) 0.0702(11) Uani 1 1 d . . . . .
H34 H 0.3514 0.6138 0.7878 0.084 Uiso 1 1 calc R U . . .
C35 C 0.4521(3) 0.55971(13) 0.80640(16) 0.0629(9) Uani 1 1 d . . . . .
H35 H 0.4855 0.5800 0.8380 0.076 Uiso 1 1 calc R U . . .
C36 C 0.4837(2) 0.50988(11) 0.78971(12) 0.0436(7) Uani 1 1 d . . . . .
C37 C 0.56861(19) 0.48329(12) 0.81663(11) 0.0461(7) Uani 1 1 d . . . . .
C38 C 0.6259(3) 0.50403(16) 0.86622(13) 0.0648(10) Uani 1 1 d . . . . .
F38 F 0.60819(17) 0.55095(10) 0.89260(9) 0.0899(7) Uani 1 1 d . . . . .
C39 C 0.7018(3) 0.4769(2) 0.89050(14) 0.0744(12) Uani 1 1 d . . . . .
F39 F 0.75361(16) 0.49777(13) 0.93887(9) 0.1102(10) Uani 1 1 d . . . . .
C40 C 0.7244(2) 0.4292(2) 0.86662(15) 0.0719(11) Uani 1 1 d . . . . .
F40 F 0.79896(14) 0.40308(12) 0.89101(10) 0.1017(9) Uani 1 1 d . . . . .
C41 C 0.6695(2) 0.40936(15) 0.81718(13) 0.0540(8) Uani 1 1 d . . . . .
F41 F 0.69445(12) 0.36186(9) 0.79446(9) 0.0676(5) Uani 1 1 d . . . . .
C42 C 0.59245(17) 0.43494(12) 0.79153(11) 0.0416(6) Uani 1 1 d . . . . .
C51 C 0.4742(13) 0.5171(6) 1.0161(8) 0.069(5) Uiso 0.296(6) 1 d D U P A -1
H51A H 0.4555 0.5495 0.9918 0.103 Uiso 0.296(6) 1 calc R U P A -1
H51B H 0.4254 0.5039 1.0326 0.103 Uiso 0.296(6) 1 calc R U P A -1
H51C H 0.5236 0.5271 1.0475 0.103 Uiso 0.296(6) 1 calc R U P A -1
C52 C 0.5006(17) 0.4750(8) 0.9820(11) 0.112(9) Uiso 0.296(6) 1 d D U P A -1
H52A H 0.4492 0.4699 0.9497 0.134 Uiso 0.296(6) 1 calc R U P A -1
H52B H 0.5458 0.4928 0.9645 0.134 Uiso 0.296(6) 1 calc R U P A -1
C53 C 0.5322(9) 0.4218(5) 0.9945(6) 0.064(3) Uiso 0.296(6) 1 d D U P A -1
H53A H 0.4811 0.4004 1.0009 0.077 Uiso 0.296(6) 1 calc R U P A -1
H53B H 0.5725 0.4246 1.0330 0.077 Uiso 0.296(6) 1 calc R U P A -1
C54 C 0.5753(10) 0.3867(5) 0.9617(7) 0.079(4) Uiso 0.296(6) 1 d D U P A -1
H54A H 0.5343 0.3837 0.9236 0.094 Uiso 0.296(6) 1 calc R U P A -1
H54B H 0.6254 0.4088 0.9547 0.094 Uiso 0.296(6) 1 calc R U P A -1
C55 C 0.6083(13) 0.3352(6) 0.9725(7) 0.104(5) Uiso 0.296(6) 1 d D U P A -1
H55A H 0.5573 0.3120 0.9757 0.125 Uiso 0.296(6) 1 calc R U P A -1
H55B H 0.6454 0.3370 1.0121 0.125 Uiso 0.296(6) 1 calc R U P A -1
C56 C 0.6567(9) 0.3030(6) 0.9404(6) 0.068(4) Uiso 0.296(6) 1 d D U P A -1
H56A H 0.6710 0.2674 0.9597 0.102 Uiso 0.296(6) 1 calc R U P A -1
H56B H 0.6217 0.2970 0.9012 0.102 Uiso 0.296(6) 1 calc R U P A -1
H56C H 0.7110 0.3224 0.9381 0.102 Uiso 0.296(6) 1 calc R U P A -1
C51' C 0.524(2) 0.5008(10) 1.0117(14) 0.115(8) Uiso 0.204(6) 1 d D U P A -2
H51D H 0.4773 0.5107 1.0321 0.172 Uiso 0.204(6) 1 calc R U P A -2
H51E H 0.5810 0.5105 1.0360 0.172 Uiso 0.204(6) 1 calc R U P A -2
H51F H 0.5152 0.5211 0.9750 0.172 Uiso 0.204(6) 1 calc R U P A -2
C52' C 0.5209(18) 0.4441(9) 1.0007(12) 0.102(7) Uiso 0.204(6) 1 d D U P A -2
H52C H 0.5243 0.4277 1.0395 0.122 Uiso 0.204(6) 1 calc R U P A -2
H52D H 0.4597 0.4381 0.9796 0.122 Uiso 0.204(6) 1 calc R U P A -2
C53' C 0.5665(16) 0.4087(7) 0.9752(12) 0.093(7) Uiso 0.204(6) 1 d D U P A -2
H53C H 0.6277 0.4163 0.9953 0.112 Uiso 0.204(6) 1 calc R U P A -2
H53D H 0.5610 0.4249 0.9360 0.112 Uiso 0.204(6) 1 calc R U P A -2
C54' C 0.5686(14) 0.3536(9) 0.9643(13) 0.122(8) Uiso 0.204(6) 1 d D U P A -2
H54C H 0.5135 0.3459 0.9359 0.146 Uiso 0.204(6) 1 calc R U P A -2
H54D H 0.5623 0.3355 1.0008 0.146 Uiso 0.204(6) 1 calc R U P A -2
C55' C 0.6333(12) 0.3228(8) 0.9448(8) 0.072(5) Uiso 0.204(6) 1 d D U P A -2
H55C H 0.6430 0.3409 0.9091 0.087 Uiso 0.204(6) 1 calc R U P A -2
H55D H 0.6077 0.2861 0.9331 0.087 Uiso 0.204(6) 1 calc R U P A -2
C56' C 0.7183(14) 0.3135(11) 0.9814(13) 0.135(12) Uiso 0.204(6) 1 d D . P A -2
H56D H 0.7541 0.2913 0.9605 0.202 Uiso 0.204(6) 1 calc R U P A -2
H56E H 0.7472 0.3490 0.9923 0.202 Uiso 0.204(6) 1 calc R U P A -2
H56F H 0.7116 0.2938 1.0165 0.202 Uiso 0.204(6) 1 calc R U P A -2
C60 C 0.3969(12) 0.2353(8) 0.5340(10) 0.125(7) Uiso 0.295(6) 1 d D . P B -1
H60A H 0.4345 0.2030 0.5452 0.188 Uiso 0.295(6) 1 calc R U P B -1
H60B H 0.4160 0.2551 0.5027 0.188 Uiso 0.295(6) 1 calc R U P B -1
H60C H 0.4009 0.2597 0.5676 0.188 Uiso 0.295(6) 1 calc R U P B -1
C61 C 0.3078(5) 0.2176(5) 0.5144(5) 0.073(4) Uiso 0.295(6) 1 d DG U P B -1
C62 C 0.2450(7) 0.2583(3) 0.4967(6) 0.080(3) Uiso 0.295(6) 1 d DG U P B -1
H62A H 0.2614 0.2961 0.4997 0.096 Uiso 0.295(6) 1 calc R U P B -1
C63 C 0.1582(6) 0.2436(4) 0.4748(6) 0.069(4) Uiso 0.295(6) 1 d G U P B -1
H63A H 0.1153 0.2714 0.4627 0.083 Uiso 0.295(6) 1 calc R U P B -1
C64 C 0.1341(6) 0.1884(4) 0.4705(5) 0.076(4) Uiso 0.295(6) 1 d G U P B -1
H64A H 0.0748 0.1784 0.4556 0.092 Uiso 0.295(6) 1 calc R U P B -1
C65 C 0.1969(9) 0.1477(3) 0.4882(7) 0.087(5) Uiso 0.295(6) 1 d G U P B -1
H65A H 0.1804 0.1099 0.4853 0.104 Uiso 0.295(6) 1 calc R U P B -1
C66 C 0.2837(7) 0.1623(4) 0.5101(6) 0.071(4) Uiso 0.295(6) 1 d DG U P B -1
H66A H 0.3266 0.1345 0.5222 0.085 Uiso 0.295(6) 1 calc R U P B -1
C60' C 0.0993(15) 0.1647(11) 0.4671(14) 0.132(10) Uiso 0.205(6) 1 d D U P B -2
H60D H 0.0592 0.1955 0.4543 0.198 Uiso 0.205(6) 1 calc R U P B -2
H60E H 0.0961 0.1385 0.4351 0.198 Uiso 0.205(6) 1 calc R U P B -2
H60F H 0.0827 0.1461 0.5000 0.198 Uiso 0.205(6) 1 calc R U P B -2
C61' C 0.1862(9) 0.1850(6) 0.4840(8) 0.059(4) Uiso 0.205(6) 1 d DG U P B -2
C62' C 0.2543(13) 0.1482(4) 0.5037(11) 0.075(5) Uiso 0.205(6) 1 d DG U P B -2
H62B H 0.2428 0.1098 0.5041 0.090 Uiso 0.205(6) 1 calc R U P B -2
C63' C 0.3393(11) 0.1677(7) 0.5229(11) 0.089(7) Uiso 0.205(6) 1 d G U P B -2
H63B H 0.3858 0.1426 0.5363 0.107 Uiso 0.205(6) 1 calc R U P B -2
C64' C 0.3561(9) 0.2240(8) 0.5224(9) 0.100(8) Uiso 0.205(6) 1 d G U P B -2
H64B H 0.4142 0.2373 0.5355 0.119 Uiso 0.205(6) 1 calc R U P B -2
C65' C 0.2880(13) 0.2607(5) 0.5027(9) 0.093(7) Uiso 0.205(6) 1 d G U P B -2
H65B H 0.2995 0.2992 0.5023 0.112 Uiso 0.205(6) 1 calc R U P B -2
C66' C 0.2030(11) 0.2412(5) 0.4835(8) 0.073(5) Uiso 0.205(6) 1 d DG U P B -2
H66B H 0.1564 0.2664 0.4700 0.088 Uiso 0.205(6) 1 calc R U P B -2

loop_
_atom_site_aniso_label
_atom_site_aniso_U_11
_atom_site_aniso_U_22
_atom_site_aniso_U_33
_atom_site_aniso_U_23
_atom_site_aniso_U_13
_atom_site_aniso_U_12
Zn1 0.03127(17) 0.03312(17) 0.03121(16) 0.00311(12) 0.00377(11) -0.00445(12)
N1 0.0323(11) 0.0382(11) 0.0306(10) 0.0024(9) 0.0074(9) -0.0014(9)
C1 0.0347(13) 0.0396(14) 0.0325(13) 0.0003(11) 0.0025(10) 0.0050(11)
C2 0.0305(13) 0.0408(14) 0.0382(13) -0.0054(11) -0.0026(11) 0.0012(11)
C3 0.0298(12) 0.0303(12) 0.0448(14) -0.0028(11) 0.0063(11) -0.0005(10)
N3 0.0287(10) 0.0287(10) 0.0402(11) 0.0015(9) 0.0060(9) -0.0001(8)
C4 0.0473(17) 0.070(2) 0.0327(14) 0.0011(14) 0.0021(12) -0.0027(14)
C5 0.0394(15) 0.0443(15) 0.0593(18) -0.0026(14) 0.0028(13) -0.0082(12)
C6 0.0335(13) 0.0539(16) 0.0288(12) 0.0041(12) 0.0046(10) -0.0006(12)
C7 0.0495(16) 0.0607(18) 0.0305(13) 0.0070(13) 0.0089(12) -0.0116(14)
C8 0.059(2) 0.076(2) 0.0385(15) 0.0121(15) 0.0109(14) -0.0227(17)
C9 0.0409(17) 0.114(3) 0.0463(18) 0.023(2) 0.0125(14) -0.0089(19)
C10 0.0429(17) 0.100(3) 0.0469(17) 0.0149(18) 0.0148(14) 0.0114(18)
C11 0.0394(15) 0.070(2) 0.0377(14) 0.0083(14) 0.0064(12) 0.0072(14)
C12 0.082(2) 0.0440(16) 0.0489(17) 0.0035(14) 0.0310(17) -0.0148(16)
C13 0.128(4) 0.064(2) 0.060(2) -0.0076(19) 0.026(2) -0.026(2)
C14 0.089(3) 0.078(2) 0.075(3) 0.004(2) 0.027(2) 0.014(2)
C15 0.0534(19) 0.065(2) 0.062(2) 0.0029(17) 0.0176(16) 0.0199(16)
C16 0.128(4) 0.083(3) 0.081(3) -0.015(2) 0.022(3) 0.026(3)
C17 0.063(2) 0.091(3) 0.095(3) 0.030(2) 0.018(2) 0.027(2)
C18 0.0331(13) 0.0305(12) 0.0471(15) 0.0071(11) 0.0023(11) -0.0067(10)
C19 0.0343(14) 0.0305(13) 0.0572(17) 0.0094(12) 0.0017(12) -0.0045(10)
C20 0.0430(16) 0.0439(16) 0.082(2) 0.0249(16) 0.0027(16) 0.0001(13)
C21 0.0516(19) 0.0567(19) 0.069(2) 0.0311(17) 0.0026(16) -0.0082(15)
C22 0.0471(17) 0.0511(17) 0.0537(17) 0.0144(14) 0.0091(14) -0.0113(14)
C23 0.0345(14) 0.0366(13) 0.0489(15) 0.0096(12) 0.0060(12) -0.0063(11)
C24 0.0365(15) 0.0395(15) 0.076(2) 0.0125(15) 0.0117(14) 0.0068(12)
C25 0.0503(19) 0.073(2) 0.088(3) -0.010(2) 0.0177(19) 0.0085(17)
C26 0.0452(18) 0.0564(19) 0.101(3) 0.015(2) 0.0119(18) 0.0151(15)
C27 0.0522(17) 0.0420(15) 0.0475(16) 0.0091(13) 0.0212(13) 0.0005(13)
C28 0.088(3) 0.0509(18) 0.059(2) 0.0008(16) 0.0336(19) -0.0075(17)
C29 0.0521(19) 0.0624(19) 0.070(2) 0.0156(17) 0.0260(16) 0.0069(15)
N31 0.0478(13) 0.0337(11) 0.0359(11) 0.0010(9) 0.0132(10) -0.0048(10)
C32 0.0522(17) 0.0427(15) 0.0454(16) 0.0044(13) 0.0156(13) 0.0017(13)
C33 0.068(2) 0.0474(17) 0.073(2) 0.0091(17) 0.0310(18) 0.0091(16)
C34 0.095(3) 0.0369(17) 0.093(3) -0.0051(18) 0.052(3) -0.0003(18)
C35 0.087(3) 0.0425(17) 0.069(2) -0.0154(16) 0.038(2) -0.0207(18)
C36 0.0610(18) 0.0378(14) 0.0373(14) 0.0004(12) 0.0224(13) -0.0173(13)
C37 0.0531(17) 0.0549(17) 0.0309(13) 0.0008(13) 0.0102(12) -0.0264(14)
C38 0.081(3) 0.077(2) 0.0374(16) -0.0079(17) 0.0158(17) -0.041(2)
F38 0.1217(19) 0.0946(16) 0.0538(12) -0.0305(12) 0.0193(12) -0.0516(15)
C39 0.065(2) 0.118(3) 0.0332(16) 0.002(2) -0.0038(16) -0.044(2)
F39 0.0958(17) 0.184(3) 0.0400(11) -0.0112(14) -0.0103(11) -0.0649(18)
C40 0.0450(19) 0.125(3) 0.0396(17) 0.018(2) -0.0047(14) -0.018(2)
F40 0.0551(13) 0.179(3) 0.0589(13) 0.0281(15) -0.0143(10) -0.0053(14)
C41 0.0421(16) 0.077(2) 0.0403(15) 0.0134(16) 0.0031(13) -0.0143(15)
F41 0.0450(10) 0.0869(14) 0.0663(12) 0.0188(11) 0.0015(9) 0.0100(10)
C42 0.0403(15) 0.0524(16) 0.0314(13) 0.0074(12) 0.0058(11) -0.0155(13)

loop_
_atom_type_symbol
_atom_type_description
_atom_type_scat_dispersion_real
_atom_type_scat_dispersion_imag
_atom_type_scat_source
C C 0.0033 0.0016 'International Tables Vol C Tables 4.2.6.8 and 6.1.1.4'
H H 0.0000 0.0000 'International Tables Vol C Tables 4.2.6.8 and 6.1.1.4'
F F 0.0171 0.0103 'International Tables Vol C Tables 4.2.6.8 and 6.1.1.4'
N N 0.0061 0.0033 'International Tables Vol C Tables 4.2.6.8 and 6.1.1.4'
Zn Zn 0.2839 1.4301 'International Tables Vol C Tables 4.2.6.8 and 6.1.1.4'

loop_
_geom_angle_atom_site_label_1
_geom_angle_atom_site_label_2
_geom_angle_atom_site_label_3
_geom_angle
N1 Zn1 N3 97.43(9)
N1 Zn1 C42 132.44(10)
N3 Zn1 C42 127.12(10)
N1 Zn1 N31 104.21(8)
N3 Zn1 N31 104.47(8)
C42 Zn1 N31 82.08(11)
C1 N1 C6 119.5(2)
C1 N1 Zn1 117.60(17)
C6 N1 Zn1 122.93(16)
N1 C1 C2 124.2(2)
N1 C1 C4 119.6(2)
C2 C1 C4 116.2(2)
C1 C2 C3 129.9(2)
N3 C3 C2 123.5(2)
N3 C3 C5 120.8(2)
C2 C3 C5 115.7(2)
C3 N3 C18 120.8(2)
C3 N3 Zn1 118.46(17)
C18 N3 Zn1 120.54(15)
C11 C6 C7 120.6(3)
C11 C6 N1 119.3(3)
C7 C6 N1 120.0(2)
C8 C7 C6 118.2(3)
C8 C7 C12 119.8(3)
C6 C7 C12 122.1(2)
C9 C8 C7 121.3(3)
C8 C9 C10 120.1(3)
C9 C10 C11 121.1(3)
C10 C11 C6 118.7(3)
C10 C11 C15 119.0(3)
C6 C11 C15 122.4(3)
C7 C12 C13 111.8(3)
C7 C12 C14 112.6(3)
C13 C12 C14 109.9(3)
C11 C15 C17 110.7(3)
C11 C15 C16 112.2(3)
C17 C15 C16 110.8(3)
C23 C18 C19 121.2(2)
C23 C18 N3 120.6(2)
C19 C18 N3 118.0(2)
C20 C19 C18 117.1(3)
C20 C19 C24 121.6(3)
C18 C19 C24 121.2(2)
C21 C20 C19 122.2(3)
C20 C21 C22 119.8(3)
C21 C22 C23 121.4(3)
C22 C23 C18 118.3(3)
C22 C23 C27 119.5(3)
C18 C23 C27 122.2(2)
C19 C24 C25 111.9(2)
C19 C24 C26 112.1(3)
C25 C24 C26 110.0(3)
C23 C27 C28 110.5(3)
C23 C27 C29 112.2(2)
C28 C27 C29 109.9(3)
C32 N31 C36 120.0(2)
C32 N31 Zn1 127.82(19)
C36 N31 Zn1 111.95(19)
N31 C32 C33 122.8(3)
C32 C33 C34 117.7(3)
C35 C34 C33 120.2(3)
C34 C35 C36 119.8(3)
N31 C36 C35 119.5(3)
N31 C36 C37 114.2(2)
C35 C36 C37 126.3(3)
C42 C37 C38 118.2(3)
C42 C37 C36 118.4(2)
C38 C37 C36 123.4(3)
F38 C38 C39 117.0(3)
F38 C38 C37 121.8(4)
C39 C38 C37 121.1(4)
F39 C39 C40 120.3(4)
F39 C39 C38 119.0(4)
C40 C39 C38 120.7(3)
F40 C40 C39 120.0(3)
F40 C40 C41 121.6(4)
C39 C40 C41 118.4(4)
F41 C41 C42 120.4(3)
F41 C41 C40 116.7(3)
C42 C41 C40 122.9(4)
C41 C42 C37 118.6(3)
C41 C42 Zn1 128.2(2)
C37 C42 Zn1 113.1(2)
C53 C52 C51 133.1(16)
C52 C53 C54 129.2(15)
C55 C54 C53 131.3(13)
C54 C55 C56 129.3(14)
C53' C52' C51' 136(2)
C52' C53' C54' 139(2)
C53' C54' C55' 129.0(18)
C54' C55' C56' 121.3(16)
C62 C61 C66 120.0
C62 C61 C60 117.3(7)
C66 C61 C60 122.7(7)
C61 C62 C63 120.0
C64 C63 C62 120.0
C65 C64 C63 120.0
C66 C65 C64 120.0
C65 C66 C61 120.0
C62' C61' C66' 120.0
C62' C61' C60' 119.3(8)
C66' C61' C60' 120.6(8)
C63' C62' C61' 120.0
C62' C63' C64' 120.0
C65' C64' C63' 120.0
C64' C65' C66' 120.0
C65' C66' C61' 120.0

loop_
_geom_bond_atom_site_label_1
_geom_bond_atom_site_label_2
_geom_bond_distance
Zn1 N1 1.973(2)
Zn1 N3 1.979(2)
Zn1 C42 1.980(3)
Zn1 N31 2.143(2)
N1 C1 1.333(3)
N1 C6 1.443(3)
C1 C2 1.394(4)
C1 C4 1.516(4)
C2 C3 1.408(4)
C3 N3 1.321(3)
C3 C5 1.510(3)
N3 C18 1.430(3)
C6 C11 1.403(4)
C6 C7 1.408(4)
C7 C8 1.399(4)
C7 C12 1.510(4)
C8 C9 1.369(5)
C9 C10 1.377(5)
C10 C11 1.393(4)
C11 C15 1.517(5)
C12 C13 1.523(5)
C12 C14 1.539(5)
C15 C17 1.527(5)
C15 C16 1.535(5)
C18 C23 1.412(4)
C18 C19 1.417(4)
C19 C20 1.399(4)
C19 C24 1.505(4)
C20 C21 1.373(5)
C21 C22 1.381(4)
C22 C23 1.390(4)
C23 C27 1.506(4)
C24 C25 1.521(5)
C24 C26 1.534(4)
C27 C28 1.529(4)
C27 C29 1.540(4)
N31 C32 1.335(4)
N31 C36 1.351(3)
C32 C33 1.376(4)
C33 C34 1.376(5)
C34 C35 1.373(6)
C35 C36 1.393(4)
C36 C37 1.489(4)
C37 C42 1.399(4)
C37 C38 1.406(4)
C38 F38 1.353(4)
C38 C39 1.369(6)
C39 F39 1.349(4)
C39 C40 1.365(6)
C40 F40 1.343(4)
C40 C41 1.379(5)
C41 F41 1.362(4)
C41 C42 1.374(4)
C51 C52 1.414(12)
C52 C53 1.389(14)
C53 C54 1.413(11)
C54 C55 1.355(12)
C55 C56 1.411(12)
C51' C52' 1.399(14)
C52' C53' 1.338(13)
C53' C54' 1.361(13)
C54' C55' 1.409(14)
C55' C56' 1.440(14)
C60 C61 1.435(19)
C61 C62 1.3900
C61 C66 1.3900
C62 C63 1.3900
C63 C64 1.3900
C64 C65 1.3900
C65 C66 1.3900
C60' C61' 1.42(2)
C61' C62' 1.3900
C61' C66' 1.3900
C62' C63' 1.3900
C63' C64' 1.3900
C64' C65' 1.3900
C65' C66' 1.3900
